data_7004944
loop_
_publ_author_name
'Br\"oring, Martin'
'Prikhodovski, Serguei'
'Brandt, Carsten D.'
'Tejero, Esther C\'onsul'
'K\"ohler, Silke'

_publ_section_title
;
 Monomeric and polymeric copper and zinc tripyrrins.
;
_journal_issue 2
_journal_name_full 'Dalton transactions (Cambridge, England : 2003)'
_journal_page_first 200
_journal_page_last 208
_journal_paper_doi 10.1039/b613800d
_journal_year 2007
_chemical_formula_sum 'C28 H38 N6 Zn'
_chemical_formula_weight 524.01
_chemical_name_systematic
;
?
;
_space_group_IT_number 61
_symmetry_cell_setting orthorhombic
_symmetry_space_group_name_Hall '-P 2ac 2ab'
_symmetry_space_group_name_H-M 'P b c a'
_atom_sites_solution_hydrogens geom
_atom_sites_solution_primary direct
_atom_sites_solution_secondary difmap
_audit_creation_method SHELXL-97
_cell_angle_alpha 90.0000
_cell_angle_beta 90.0000
_cell_angle_gamma 90.0000
_cell_formula_units_Z 8
_cell_length_a 15.5919(8)
_cell_length_b 17.4451(9)
_cell_length_c 19.8805(10)
_cell_measurement_reflns_used 8425
_cell_measurement_temperature 173(2)
_cell_measurement_theta_max 28.226
_cell_measurement_theta_min 2.430
_cell_volume 5407.5(5)
_computing_cell_refinement 'SAINT-NT V6.0'
_computing_data_collection 'SMART-NT V5.6'
_computing_data_reduction 'SAINT-NT V6.0'
_computing_molecular_graphics 'Mercury 1.4.1'
_computing_publication_material 'WinGx-Version 1.70.00'
_computing_structure_refinement 'SHELXL-97 (Sheldrick, 1997)'
_computing_structure_solution 'SHELXS-97 (Sheldrick, 1997)'
_diffrn_ambient_temperature 173(2)
_diffrn_measured_fraction_theta_full 1.000
_diffrn_measured_fraction_theta_max 1.000
_diffrn_measurement_device_type 'Bruker Smart Apex with D8-Goniometer'
_diffrn_measurement_method 'omega scans'
_diffrn_radiation_monochromator graphite
_diffrn_radiation_source 'fine-focus sealed tube'
_diffrn_radiation_type MoK\a
_diffrn_radiation_wavelength 0.71073
_diffrn_reflns_av_R_equivalents 0.0279
_diffrn_reflns_av_sigmaI/netI 0.0120
_diffrn_reflns_limit_h_max 19
_diffrn_reflns_limit_h_min -19
_diffrn_reflns_limit_k_max 21
_diffrn_reflns_limit_k_min -21
_diffrn_reflns_limit_l_max 24
_diffrn_reflns_limit_l_min -24
_diffrn_reflns_number 69567
_diffrn_reflns_theta_full 26.37
_diffrn_reflns_theta_max 26.37
_diffrn_reflns_theta_min 2.03
_exptl_absorpt_coefficient_mu 0.935
_exptl_absorpt_correction_T_max 0.869
_exptl_absorpt_correction_T_min 0.769
_exptl_absorpt_correction_type empirical
_exptl_absorpt_process_details 'SADABS2.0 (Sheldrick 2000)'
_exptl_crystal_colour violet
_exptl_crystal_density_diffrn 1.287
_exptl_crystal_density_method 'not measured'
_exptl_crystal_description block
_exptl_crystal_F_000 2224
_exptl_crystal_size_max 0.29
_exptl_crystal_size_mid 0.24
_exptl_crystal_size_min 0.15
_refine_diff_density_max 0.417
_refine_diff_density_min -0.272
_refine_diff_density_rms 0.062
_refine_ls_extinction_method none
_refine_ls_goodness_of_fit_ref 1.109
_refine_ls_hydrogen_treatment constr
_refine_ls_matrix_type full
_refine_ls_number_parameters 324
_refine_ls_number_reflns 5532
_refine_ls_number_restraints 0
_refine_ls_restrained_S_all 1.109
_refine_ls_R_factor_all 0.0404
_refine_ls_R_factor_gt 0.0381
_refine_ls_shift/su_max 0.001
_refine_ls_shift/su_mean 0.000
_refine_ls_structure_factor_coef Fsqd
_refine_ls_weighting_details 'calc w=1/[\s^2^(Fo^2^)+(0.0495P)^2^+3.4042P] where P=(Fo^2^+2Fc^2^)/3'
_refine_ls_weighting_scheme calc
_refine_ls_wR_factor_gt 0.0954
_refine_ls_wR_factor_ref 0.0972
_reflns_number_gt 5187
_reflns_number_total 5532
_reflns_threshold_expression >2sigma(I)
_cod_data_source_file b613800d.txt
_cod_data_source_block cb26cb
_cod_original_sg_symbol_H-M Pbca
_cod_database_code 7004944

loop_
_symmetry_equiv_pos_as_xyz
'x, y, z'
'-x+1/2, -y, z+1/2'
'-x, y+1/2, -z+1/2'
'x+1/2, -y+1/2, -z'
'-x, -y, -z'
'x-1/2, y, -z-1/2'
'x, -y-1/2, z-1/2'
'-x-1/2, y-1/2, z'

loop_
_atom_site_label
_atom_site_type_symbol
_atom_site_fract_x
_atom_site_fract_y
_atom_site_fract_z
_atom_site_U_iso_or_equiv
_atom_site_adp_type
_atom_site_occupancy
_atom_site_symmetry_multiplicity
_atom_site_calc_flag
_atom_site_refinement_flags
_atom_site_disorder_assembly
_atom_site_disorder_group
C1 C 0.59427(14) 0.47103(12) 0.63884(10) 0.0353(4) Uani 1 1 d . . .
H1A H 0.5319 0.4656 0.6429 0.053 Uiso 1 1 calc R . .
H1B H 0.6104 0.5246 0.6466 0.053 Uiso 1 1 calc R . .
H1C H 0.6225 0.4383 0.6722 0.053 Uiso 1 1 calc R . .
C2 C 0.62155(12) 0.44759(10) 0.57016(9) 0.0277(4) Uani 1 1 d . . .
C3 C 0.70791(12) 0.45136(11) 0.54399(10) 0.0294(4) Uani 1 1 d . . .
C4 C 0.70420(12) 0.42675(10) 0.47908(10) 0.0279(4) Uani 1 1 d . . .
C5 C 0.61519(12) 0.40606(11) 0.46632(9) 0.0256(4) Uani 1 1 d . . .
C6 C 0.58394(12) 0.37462(10) 0.40828(10) 0.0261(4) Uani 1 1 d . . .
H6 H 0.6241 0.3688 0.3727 0.031 Uiso 1 1 calc R . .
C7 C 0.49874(11) 0.34941(10) 0.39419(9) 0.0247(4) Uani 1 1 d . . .
C8 C 0.46529(11) 0.32458(10) 0.33127(9) 0.0249(4) Uani 1 1 d . . .
C9 C 0.37854(11) 0.31077(10) 0.34172(9) 0.0246(4) Uani 1 1 d . . .
C10 C 0.36225(11) 0.32742(10) 0.41109(9) 0.0246(4) Uani 1 1 d . . .
C11 C 0.28237(11) 0.32557(10) 0.44545(9) 0.0250(4) Uani 1 1 d . . .
H11 H 0.2351 0.3060 0.4207 0.030 Uiso 1 1 calc R . .
C12 C 0.26512(12) 0.34864(11) 0.51023(9) 0.0268(4) Uani 1 1 d . . .
C13 C 0.18352(12) 0.34065(12) 0.54454(10) 0.0306(4) Uani 1 1 d . . .
C14 C 0.19626(14) 0.36334(11) 0.60964(11) 0.0340(4) Uani 1 1 d . . .
C15 C 0.28490(13) 0.38714(12) 0.61416(10) 0.0311(4) Uani 1 1 d . . .
C16 C 0.32936(14) 0.41698(14) 0.67516(10) 0.0405(5) Uani 1 1 d . . .
H16A H 0.3608 0.3752 0.6970 0.061 Uiso 1 1 calc R . .
H16B H 0.2869 0.4379 0.7065 0.061 Uiso 1 1 calc R . .
H16C H 0.3696 0.4575 0.6621 0.061 Uiso 1 1 calc R . .
C17 C 0.78525(14) 0.47541(13) 0.58366(11) 0.0398(5) Uani 1 1 d . . .
H17A H 0.7695 0.5187 0.6133 0.048 Uiso 1 1 calc R . .
H17B H 0.8301 0.4936 0.5523 0.048 Uiso 1 1 calc R . .
C18 C 0.82156(18) 0.41059(17) 0.62641(14) 0.0596(7) Uani 1 1 d . . .
H18A H 0.7771 0.3918 0.6571 0.089 Uiso 1 1 calc R . .
H18B H 0.8705 0.4296 0.6525 0.089 Uiso 1 1 calc R . .
H18C H 0.8404 0.3687 0.5971 0.089 Uiso 1 1 calc R . .
C19 C 0.77636(12) 0.41847(12) 0.42970(10) 0.0330(4) Uani 1 1 d . . .
H19A H 0.8235 0.4534 0.4429 0.040 Uiso 1 1 calc R . .
H19B H 0.7560 0.4345 0.3847 0.040 Uiso 1 1 calc R . .
C20 C 0.81143(14) 0.33674(14) 0.42505(13) 0.0437(5) Uani 1 1 d . . .
H20A H 0.8320 0.3204 0.4694 0.066 Uiso 1 1 calc R . .
H20B H 0.8590 0.3353 0.3928 0.066 Uiso 1 1 calc R . .
H20C H 0.7658 0.3021 0.4100 0.066 Uiso 1 1 calc R . .
C21 C 0.51425(12) 0.31751(12) 0.26669(9) 0.0315(4) Uani 1 1 d . . .
H21A H 0.4861 0.2784 0.2381 0.038 Uiso 1 1 calc R . .
H21B H 0.5729 0.2992 0.2769 0.038 Uiso 1 1 calc R . .
C22 C 0.52048(17) 0.39157(16) 0.22750(12) 0.0508(6) Uani 1 1 d . . .
H22A H 0.4627 0.4101 0.2170 0.076 Uiso 1 1 calc R . .
H22B H 0.5521 0.3826 0.1856 0.076 Uiso 1 1 calc R . .
H22C H 0.5507 0.4300 0.2545 0.076 Uiso 1 1 calc R . .
C23 C 0.31353(12) 0.28781(12) 0.28992(10) 0.0326(4) Uani 1 1 d . . .
H23A H 0.2724 0.2515 0.3105 0.039 Uiso 1 1 calc R . .
H23B H 0.3431 0.2608 0.2527 0.039 Uiso 1 1 calc R . .
C24 C 0.26413(16) 0.35561(15) 0.26123(13) 0.0499(6) Uani 1 1 d . . .
H24A H 0.2312 0.3803 0.2972 0.075 Uiso 1 1 calc R . .
H24B H 0.2249 0.3376 0.2261 0.075 Uiso 1 1 calc R . .
H24C H 0.3045 0.3926 0.2419 0.075 Uiso 1 1 calc R . .
C25 C 0.10208(13) 0.31172(13) 0.51386(11) 0.0374(5) Uani 1 1 d . . .
H25A H 0.0653 0.2905 0.5499 0.045 Uiso 1 1 calc R . .
H25B H 0.1160 0.2694 0.4825 0.045 Uiso 1 1 calc R . .
C26 C 0.05230(16) 0.37229(16) 0.47622(17) 0.0549(7) Uani 1 1 d . . .
H26A H 0.0368 0.4138 0.5071 0.082 Uiso 1 1 calc R . .
H26B H 0.0001 0.3496 0.4574 0.082 Uiso 1 1 calc R . .
H26C H 0.0877 0.3928 0.4397 0.082 Uiso 1 1 calc R . .
C27 C 0.13262(16) 0.36217(14) 0.66673(12) 0.0455(5) Uani 1 1 d . . .
H27A H 0.0908 0.3204 0.6589 0.055 Uiso 1 1 calc R . .
H27B H 0.1634 0.3507 0.7091 0.055 Uiso 1 1 calc R . .
C28 C 0.08485(18) 0.43633(17) 0.67479(14) 0.0590(7) Uani 1 1 d . . .
H28A H 0.1253 0.4772 0.6865 0.089 Uiso 1 1 calc R . .
H28B H 0.0422 0.4310 0.7107 0.089 Uiso 1 1 calc R . .
H28C H 0.0559 0.4491 0.6325 0.089 Uiso 1 1 calc R . .
N1 N 0.56676(10) 0.42099(9) 0.52485(8) 0.0259(3) Uani 1 1 d . . .
N2 N 0.43623(10) 0.34948(9) 0.44188(8) 0.0248(3) Uani 1 1 d . . .
N3 N 0.32542(10) 0.37901(9) 0.55606(8) 0.0264(3) Uani 1 1 d . . .
N4 N 0.48213(10) 0.29570(10) 0.61225(8) 0.0314(4) Uani 1 1 d . . .
N5 N 0.55513(10) 0.28761(9) 0.62948(8) 0.0290(4) Uani 1 1 d . . .
N6 N 0.62467(11) 0.27832(11) 0.64781(10) 0.0424(4) Uani 1 1 d . . .
Zn1 Zn 0.451751(13) 0.369397(12) 0.538546(10) 0.02430(9) Uani 1 1 d . . .

loop_
_atom_site_aniso_label
_atom_site_aniso_U_11
_atom_site_aniso_U_22
_atom_site_aniso_U_33
_atom_site_aniso_U_23
_atom_site_aniso_U_13
_atom_site_aniso_U_12
C1 0.0433(11) 0.0339(10) 0.0287(10) -0.0042(8) -0.0020(9) -0.0014(9)
C2 0.0350(9) 0.0221(8) 0.0260(9) 0.0030(7) -0.0033(8) -0.0006(7)
C3 0.0318(9) 0.0250(9) 0.0314(10) 0.0050(7) -0.0051(8) -0.0036(7)
C4 0.0283(9) 0.0253(9) 0.0303(10) 0.0065(7) -0.0021(8) -0.0018(7)
C5 0.0260(9) 0.0260(9) 0.0247(9) 0.0055(7) -0.0004(7) 0.0011(7)
C6 0.0245(9) 0.0298(9) 0.0241(9) 0.0041(7) 0.0024(7) 0.0033(7)
C7 0.0257(9) 0.0273(9) 0.0211(9) 0.0014(7) 0.0011(7) 0.0037(7)
C8 0.0277(8) 0.0251(9) 0.0219(9) 0.0000(7) 0.0017(7) 0.0028(7)
C9 0.0279(9) 0.0258(9) 0.0199(8) -0.0005(7) 0.0009(7) -0.0001(7)
C10 0.0262(8) 0.0261(9) 0.0217(9) 0.0021(7) -0.0017(7) 0.0005(7)
C11 0.0239(8) 0.0268(9) 0.0243(9) 0.0028(7) 0.0000(7) -0.0007(7)
C12 0.0260(9) 0.0287(9) 0.0256(9) 0.0043(7) 0.0014(7) 0.0023(7)
C13 0.0283(9) 0.0327(10) 0.0307(10) 0.0023(8) 0.0062(8) 0.0014(8)
C14 0.0353(10) 0.0359(10) 0.0309(11) 0.0017(8) 0.0080(8) 0.0036(8)
C15 0.0326(10) 0.0352(10) 0.0254(10) 0.0002(8) 0.0025(8) 0.0081(8)
C16 0.0396(11) 0.0567(13) 0.0251(10) -0.0060(9) 0.0009(9) 0.0084(10)
C17 0.0391(11) 0.0422(12) 0.0382(12) 0.0006(9) -0.0079(9) -0.0142(9)
C18 0.0514(14) 0.0697(18) 0.0575(16) 0.0137(14) -0.0274(13) -0.0077(13)
C19 0.0258(9) 0.0379(11) 0.0353(11) 0.0049(9) 0.0010(8) -0.0059(8)
C20 0.0300(10) 0.0489(13) 0.0522(14) 0.0035(11) 0.0034(10) 0.0044(9)
C21 0.0295(9) 0.0404(11) 0.0247(10) -0.0068(8) 0.0048(8) -0.0002(8)
C22 0.0526(14) 0.0654(16) 0.0344(12) 0.0160(11) 0.0151(11) 0.0110(12)
C23 0.0302(9) 0.0428(11) 0.0248(9) -0.0069(8) 0.0009(8) -0.0086(8)
C24 0.0411(13) 0.0677(16) 0.0407(13) 0.0029(11) -0.0180(10) -0.0033(11)
C25 0.0307(10) 0.0438(11) 0.0376(11) -0.0041(9) 0.0093(9) -0.0084(9)
C26 0.0422(14) 0.0564(16) 0.0662(18) 0.0057(13) -0.0183(12) -0.0117(11)
C27 0.0468(13) 0.0527(14) 0.0371(12) -0.0013(10) 0.0142(10) -0.0026(10)
C28 0.0523(15) 0.0748(18) 0.0499(15) -0.0036(13) 0.0176(12) 0.0114(13)
N1 0.0274(7) 0.0266(8) 0.0237(7) 0.0023(6) -0.0014(6) 0.0021(6)
N2 0.0235(7) 0.0309(8) 0.0200(7) 0.0027(6) -0.0006(6) 0.0024(6)
N3 0.0253(7) 0.0323(8) 0.0216(7) 0.0008(6) 0.0000(6) 0.0054(6)
N4 0.0278(8) 0.0376(9) 0.0288(8) 0.0110(7) -0.0006(7) 0.0007(7)
N5 0.0333(9) 0.0304(8) 0.0232(8) 0.0069(6) 0.0020(6) 0.0030(6)
N6 0.0299(9) 0.0550(12) 0.0422(10) 0.0106(9) -0.0046(8) 0.0081(8)
Zn1 0.02347(13) 0.03143(14) 0.01800(13) 0.00166(8) -0.00073(7) 0.00324(8)

loop_
_atom_type_symbol
_atom_type_description
_atom_type_scat_dispersion_real
_atom_type_scat_dispersion_imag
_atom_type_scat_source
C C 0.0033 0.0016 'International Tables Vol C Tables 4.2.6.8 and 6.1.1.4'
N N 0.0061 0.0033 'International Tables Vol C Tables 4.2.6.8 and 6.1.1.4'
Zn Zn 0.2839 1.4301 'International Tables Vol C Tables 4.2.6.8 and 6.1.1.4'
H H 0.0000 0.0000 'International Tables Vol C Tables 4.2.6.8 and 6.1.1.4'

loop_
_geom_angle_atom_site_label_1
_geom_angle_atom_site_label_2
_geom_angle_atom_site_label_3
_geom_angle
_geom_angle_site_symmetry_1
_geom_angle_site_symmetry_3
_geom_angle_publ_flag
N1 C2 C3 111.83(17) . . ?
N1 C2 C1 122.41(18) . . ?
C3 C2 C1 125.76(17) . . ?
C4 C3 C2 106.70(17) . . ?
C4 C3 C17 128.35(19) . . ?
C2 C3 C17 124.91(18) . . ?
C3 C4 C5 106.48(17) . . ?
C3 C4 C19 128.23(18) . . ?
C5 C4 C19 125.24(17) . . ?
C6 C5 N1 125.39(17) . . ?
C6 C5 C4 125.87(17) . . ?
N1 C5 C4 108.70(16) . . ?
C5 C6 C7 128.38(17) . . ?
N2 C7 C8 110.52(16) . . ?
N2 C7 C6 122.01(17) . . ?
C8 C7 C6 127.42(16) . . ?
C9 C8 C7 106.16(16) . . ?
C9 C8 C21 127.56(17) . . ?
C7 C8 C21 126.25(16) . . ?
C8 C9 C10 106.35(16) . . ?
C8 C9 C23 127.00(17) . . ?
C10 C9 C23 126.55(16) . . ?
N2 C10 C11 122.20(16) . . ?
N2 C10 C9 109.88(16) . . ?
C11 C10 C9 127.87(17) . . ?
C12 C11 C10 127.94(17) . . ?
C11 C12 N3 125.69(17) . . ?
C11 C12 C13 125.71(18) . . ?
N3 C12 C13 108.46(16) . . ?
C14 C13 C12 106.85(18) . . ?
C14 C13 C25 127.34(18) . . ?
C12 C13 C25 125.80(18) . . ?
C13 C14 C15 106.30(17) . . ?
C13 C14 C27 127.8(2) . . ?
C15 C14 C27 125.9(2) . . ?
N3 C15 C14 111.79(18) . . ?
N3 C15 C16 121.68(18) . . ?
C14 C15 C16 126.53(18) . . ?
C3 C17 C18 112.60(18) . . ?
C4 C19 C20 113.42(16) . . ?
C8 C21 C22 113.82(17) . . ?
C9 C23 C24 113.07(17) . . ?
C13 C25 C26 113.72(18) . . ?
C28 C27 C14 113.3(2) . . ?
C2 N1 C5 106.27(15) . . ?
C2 N1 Zn1 129.42(13) . . ?
C5 N1 Zn1 120.18(12) . . ?
C7 N2 C10 107.07(15) . . ?
C7 N2 Zn1 126.37(13) . . ?
C10 N2 Zn1 126.39(12) . . ?
C15 N3 C12 106.57(16) . . ?
C15 N3 Zn1 128.93(13) . . ?
C12 N3 Zn1 120.67(12) . . ?
N5 N4 Zn1 120.61(13) . . ?
N6 N5 N4 177.8(2) . . ?
N2 Zn1 N4 128.99(7) . . ?
N2 Zn1 N3 93.64(6) . . ?
N4 Zn1 N3 99.13(6) . . ?
N2 Zn1 N1 93.21(6) . . ?
N4 Zn1 N1 100.02(6) . . ?
N3 Zn1 N1 148.79(6) . . ?

loop_
_geom_bond_atom_site_label_1
_geom_bond_atom_site_label_2
_geom_bond_distance
_geom_bond_site_symmetry_2
_geom_bond_publ_flag
C1 C2 1.487(3) . ?
C2 N1 1.325(2) . ?
C2 C3 1.445(3) . ?
C3 C4 1.361(3) . ?
C3 C17 1.501(3) . ?
C4 C5 1.456(3) . ?
C4 C19 1.500(3) . ?
C5 C6 1.367(3) . ?
C5 N1 1.411(2) . ?
C6 C7 1.427(3) . ?
C7 N2 1.360(2) . ?
C7 C8 1.423(3) . ?
C8 C9 1.389(2) . ?
C8 C21 1.499(2) . ?
C9 C10 1.432(2) . ?
C9 C23 1.499(2) . ?
C10 N2 1.362(2) . ?
C10 C11 1.421(2) . ?
C11 C12 1.376(3) . ?
C12 N3 1.412(2) . ?
C12 C13 1.450(3) . ?
C13 C14 1.368(3) . ?
C13 C25 1.496(3) . ?
C14 C15 1.446(3) . ?
C14 C27 1.508(3) . ?
C15 N3 1.324(2) . ?
C15 C16 1.491(3) . ?
C17 C18 1.524(3) . ?
C19 C20 1.530(3) . ?
C21 C22 1.512(3) . ?
C23 C24 1.522(3) . ?
C25 C26 1.510(3) . ?
C27 C28 1.502(4) . ?
N1 Zn1 2.0248(16) . ?
N2 Zn1 1.9678(16) . ?
N3 Zn1 2.0073(16) . ?
N4 N5 1.197(2) . ?
N4 Zn1 2.0060(16) . ?
N5 N6 1.155(2) . ?

loop_
_geom_torsion_atom_site_label_1
_geom_torsion_atom_site_label_2
_geom_torsion_atom_site_label_3
_geom_torsion_atom_site_label_4
_geom_torsion
_geom_torsion_site_symmetry_1
_geom_torsion_site_symmetry_2
_geom_torsion_site_symmetry_3
_geom_torsion_site_symmetry_4
_geom_torsion_publ_flag
N1 C2 C3 C4 1.0(2) . . . . ?
C1 C2 C3 C4 -178.24(18) . . . . ?
N1 C2 C3 C17 -176.97(18) . . . . ?
C1 C2 C3 C17 3.8(3) . . . . ?
C2 C3 C4 C5 -1.4(2) . . . . ?
C17 C3 C4 C5 176.45(19) . . . . ?
C2 C3 C4 C19 -179.01(18) . . . . ?
C17 C3 C4 C19 -1.1(3) . . . . ?
C3 C4 C5 C6 -176.27(18) . . . . ?
C19 C4 C5 C6 1.4(3) . . . . ?
C3 C4 C5 N1 1.4(2) . . . . ?
C19 C4 C5 N1 179.12(17) . . . . ?
N1 C5 C6 C7 -1.1(3) . . . . ?
C4 C5 C6 C7 176.27(18) . . . . ?
C5 C6 C7 N2 -4.6(3) . . . . ?
C5 C6 C7 C8 172.59(19) . . . . ?
N2 C7 C8 C9 1.3(2) . . . . ?
C6 C7 C8 C9 -176.19(17) . . . . ?
N2 C7 C8 C21 179.49(17) . . . . ?
C6 C7 C8 C21 2.0(3) . . . . ?
C7 C8 C9 C10 -0.3(2) . . . . ?
C21 C8 C9 C10 -178.48(18) . . . . ?
C7 C8 C9 C23 176.23(18) . . . . ?
C21 C8 C9 C23 -2.0(3) . . . . ?
C8 C9 C10 N2 -0.8(2) . . . . ?
C23 C9 C10 N2 -177.30(17) . . . . ?
C8 C9 C10 C11 176.78(18) . . . . ?
C23 C9 C10 C11 0.3(3) . . . . ?
N2 C10 C11 C12 4.2(3) . . . . ?
C9 C10 C11 C12 -173.07(19) . . . . ?
C10 C11 C12 N3 -0.3(3) . . . . ?
C10 C11 C12 C13 -175.48(18) . . . . ?
C11 C12 C13 C14 173.90(19) . . . . ?
N3 C12 C13 C14 -2.0(2) . . . . ?
C11 C12 C13 C25 -5.2(3) . . . . ?
N3 C12 C13 C25 178.96(18) . . . . ?
C12 C13 C14 C15 1.6(2) . . . . ?
C25 C13 C14 C15 -179.3(2) . . . . ?
C12 C13 C14 C27 -176.7(2) . . . . ?
C25 C13 C14 C27 2.3(4) . . . . ?
C13 C14 C15 N3 -0.8(2) . . . . ?
C27 C14 C15 N3 177.61(19) . . . . ?
C13 C14 C15 C16 179.7(2) . . . . ?
C27 C14 C15 C16 -1.9(3) . . . . ?
C4 C3 C17 C18 -95.7(3) . . . . ?
C2 C3 C17 C18 81.8(3) . . . . ?
C3 C4 C19 C20 97.2(2) . . . . ?
C5 C4 C19 C20 -80.0(2) . . . . ?
C9 C8 C21 C22 93.3(2) . . . . ?
C7 C8 C21 C22 -84.6(2) . . . . ?
C8 C9 C23 C24 -95.2(2) . . . . ?
C10 C9 C23 C24 80.7(2) . . . . ?
C14 C13 C25 C26 97.7(3) . . . . ?
C12 C13 C25 C26 -83.4(3) . . . . ?
C13 C14 C27 C28 -92.9(3) . . . . ?
C15 C14 C27 C28 89.1(3) . . . . ?
C3 C2 N1 C5 -0.1(2) . . . . ?
C1 C2 N1 C5 179.18(17) . . . . ?
C3 C2 N1 Zn1 156.53(13) . . . . ?
C1 C2 N1 Zn1 -24.2(3) . . . . ?
C6 C5 N1 C2 176.89(17) . . . . ?
C4 C5 N1 C2 -0.8(2) . . . . ?
C6 C5 N1 Zn1 17.7(2) . . . . ?
C4 C5 N1 Zn1 -160.03(12) . . . . ?
C8 C7 N2 C10 -1.7(2) . . . . ?
C6 C7 N2 C10 175.87(16) . . . . ?
C8 C7 N2 Zn1 173.67(12) . . . . ?
C6 C7 N2 Zn1 -8.7(2) . . . . ?
C11 C10 N2 C7 -176.18(17) . . . . ?
C9 C10 N2 C7 1.5(2) . . . . ?
C11 C10 N2 Zn1 8.4(3) . . . . ?
C9 C10 N2 Zn1 -173.86(12) . . . . ?
C14 C15 N3 C12 -0.5(2) . . . . ?
C16 C15 N3 C12 179.06(18) . . . . ?
C14 C15 N3 Zn1 -158.06(14) . . . . ?
C16 C15 N3 Zn1 21.5(3) . . . . ?
C11 C12 N3 C15 -174.39(18) . . . . ?
C13 C12 N3 C15 1.5(2) . . . . ?
C11 C12 N3 Zn1 -14.6(3) . . . . ?
C13 C12 N3 Zn1 161.31(12) . . . . ?
Zn1 N4 N5 N6 173(100) . . . . ?
C7 N2 Zn1 N4 -86.92(17) . . . . ?
C10 N2 Zn1 N4 87.62(16) . . . . ?
C7 N2 Zn1 N3 168.25(15) . . . . ?
C10 N2 Zn1 N3 -17.20(16) . . . . ?
C7 N2 Zn1 N1 18.72(16) . . . . ?
C10 N2 Zn1 N1 -166.73(15) . . . . ?
N5 N4 Zn1 N2 94.74(17) . . . . ?
N5 N4 Zn1 N3 -162.98(16) . . . . ?
N5 N4 Zn1 N1 -7.75(17) . . . . ?
C15 N3 Zn1 N2 174.12(17) . . . . ?
C12 N3 Zn1 N2 19.25(14) . . . . ?
C15 N3 Zn1 N4 43.67(18) . . . . ?
C12 N3 Zn1 N4 -111.19(14) . . . . ?
C15 N3 Zn1 N1 -83.6(2) . . . . ?
C12 N3 Zn1 N1 121.56(15) . . . . ?
C2 N1 Zn1 N2 -175.86(16) . . . . ?
C5 N1 Zn1 N2 -22.04(14) . . . . ?
C2 N1 Zn1 N4 -45.33(17) . . . . ?
C5 N1 Zn1 N4 108.49(14) . . . . ?
C2 N1 Zn1 N3 81.7(2) . . . . ?
C5 N1 Zn1 N3 -124.46(15) . . . . ?
